data_4321766
loop_
_publ_author_name
'Osamu Niyomura'
'Shinzi Kato'
'Takahiro Kanda'

_publ_section_title
;
 Facile Synthesis and Structure of Heavy Alkali Metal Thiocarboxylates:
 Structural Comparison with the Selenium and Tellurium Isologues
;
_journal_name_full 'Inorganic Chemistry'
_journal_page_first 507
_journal_page_last 518
_journal_paper_doi 10.1021/ic9808091
_journal_volume 38
_journal_year 1999
_chemical_formula_sum 'C12 H19 N O2 S'
_chemical_formula_weight 241.35
_space_group_IT_number 19
_symmetry_cell_setting orthorhombic
_symmetry_Int_Tables_number 19
_symmetry_space_group_name_Hall 'P 2ac 2ab'
_symmetry_space_group_name_H-M 'P 21 21 21'
_audit_creation_date 'Wed Jun 24 14:43:00 1998'
_audit_creation_method 'from TEXRAY.INF file'
_cell_angle_alpha 90
_cell_angle_beta 90
_cell_angle_gamma 90
_cell_formula_units_Z 4
_cell_length_a 11.3264(9)
_cell_length_b 13.671(1)
_cell_length_c 8.371(1)
_cell_measurement_reflns_used 25
_cell_measurement_temperature 296.2
_cell_measurement_theta_max 14.6
_cell_measurement_theta_min 12.8
_cell_volume 1296.2(2)
_computing_cell_refinement 'Rigaku/AFC Diffractometer Control'
_computing_data_collection 'Rigaku/AFC Diffractometer Control'
_computing_data_reduction teXsan
_computing_publication_material teXsan
_computing_structure_refinement teXsan
_computing_structure_solution SHELXS86
_diffrn_ambient_temperature 296.2
_diffrn_measurement_device_type 'Rigaku AFC7R'
_diffrn_measurement_method \w-2\q
_diffrn_orient_matrix_UB_11 -0.01910
_diffrn_orient_matrix_UB_12 -0.00364
_diffrn_orient_matrix_UB_13 0.11650
_diffrn_orient_matrix_UB_21 -0.08599
_diffrn_orient_matrix_UB_22 0.00601
_diffrn_orient_matrix_UB_23 -0.02526
_diffrn_orient_matrix_UB_31 -0.00614
_diffrn_orient_matrix_UB_32 -0.07281
_diffrn_orient_matrix_UB_33 -0.00791
_diffrn_radiation_detector 'scintillation counter'
_diffrn_radiation_monochromator graphite
_diffrn_radiation_source 'Rigaku rotating anode'
_diffrn_radiation_type 'Mo K\a'
_diffrn_radiation_wavelength 0.7107
_diffrn_reflns_av_R_equivalents 0.000
_diffrn_reflns_av_sigmaI/netI 0.069
_diffrn_reflns_limit_h_max 14
_diffrn_reflns_limit_h_min 0
_diffrn_reflns_limit_k_max 17
_diffrn_reflns_limit_k_min 0
_diffrn_reflns_limit_l_max 10
_diffrn_reflns_limit_l_min 0
_diffrn_reflns_number 1720
_diffrn_reflns_reduction_process 'Lp corrections applied'
_diffrn_reflns_theta_max 27.4943
_diffrn_standards_decay_% -0.38
_diffrn_standards_interval_count 150
_diffrn_standards_number 3
_exptl_absorpt_coefficient_mu 0.236
_exptl_absorpt_correction_type none
_exptl_crystal_colour slight
_exptl_crystal_density_diffrn 1.237
_exptl_crystal_density_method 'not measured'
_exptl_crystal_description prismatic
_exptl_crystal_F_000 520.00
_exptl_crystal_size_max 0.400
_exptl_crystal_size_mid 0.310
_exptl_crystal_size_min 0.290
_refine_diff_density_max 0.15
_refine_diff_density_min -0.17
_refine_ls_abs_structure_Flack -0.5(1)
_refine_ls_extinction_coef 0.021(3)
_refine_ls_extinction_method 'Zachariasen(1967) type 2 Gaussian isotropic'
_refine_ls_goodness_of_fit_ref 1.643
_refine_ls_hydrogen_treatment noref
_refine_ls_matrix_type full
_refine_ls_number_constraints 0
_refine_ls_number_parameters 147
_refine_ls_number_reflns 1232
_refine_ls_number_restraints 0
_refine_ls_R_factor_all 0.0352
_refine_ls_R_factor_gt 0.0352
_refine_ls_shift/su_max 0.0340
_refine_ls_shift/su_mean 0.0060
_refine_ls_structure_factor_coef F
_refine_ls_weighting_details 'w = 1/[\s^2^(Fo) + 0.00006|Fo|^2^]'
_refine_ls_weighting_scheme calc
_refine_ls_wR_factor_gt 0.0358
_refine_ls_wR_factor_ref 0.0358
_reflns_number_gt 1232
_reflns_number_total 1720
_reflns_threshold_expression >3.0sigma(I)
_cod_data_source_file ic9808091_5.cif
_cod_data_source_block 2-MeOC6H4COS-+NMe4
_cod_original_cell_volume 1296.1(2)
_cod_original_sg_symbol_H-M 'P 21 21 21 '
_cod_original_formula_sum 'C12 H19 N O2 S '
_cod_database_code 4321766

loop_
_symmetry_equiv_pos_as_xyz
x,y,z
1/2-x,-y,1/2+z
1/2+x,1/2-y,-z
-x,1/2+y,1/2-z

loop_
_atom_site_label
_atom_site_type_symbol
_atom_site_fract_x
_atom_site_fract_y
_atom_site_fract_z
_atom_site_U_iso_or_equiv
_atom_site_adp_type
_atom_site_occupancy
_atom_site_calc_flag
_atom_site_refinement_flags
_atom_site_disorder_assembly
_atom_site_disorder_group
S(1) S 0.07789(6) 0.12267(6) -0.12430(9) 0.0557(2) Uani 1.00 d . . .
O(1) O 0.0946(2) 0.2270(1) 0.1378(3) 0.0658(6) Uani 1.00 d . . .
O(2) O 0.0573(1) 0.0064(1) 0.2653(2) 0.0506(5) Uani 1.00 d . . .
N(1) N 0.3542(2) 0.1958(1) 0.4153(2) 0.0411(5) Uani 1.00 d . . .
C(1) C -0.0670(2) 0.1188(2) 0.1369(3) 0.0312(5) Uani 1.00 d . . .
C(2) C -0.0566(2) 0.0386(2) 0.2402(3) 0.0374(6) Uani 1.00 d . . .
C(3) C -0.1553(2) -0.0037(2) 0.3080(3) 0.0460(7) Uani 1.00 d . . .
C(4) C -0.2660(2) 0.0355(2) 0.2781(3) 0.0486(7) Uani 1.00 d . . .
C(5) C -0.2778(2) 0.1163(2) 0.1807(3) 0.0461(7) Uani 1.00 d . . .
C(6) C -0.1782(2) 0.1571(2) 0.1095(3) 0.0378(6) Uani 1.00 d . . .
C(7) C 0.0410(2) 0.1634(2) 0.0616(3) 0.0383(6) Uani 1.00 d . . .
C(8) C 0.0744(3) -0.0597(2) 0.3941(4) 0.0614(9) Uani 1.00 d . . .
C(9) C 0.3128(3) 0.2981(2) 0.3865(4) 0.0630(9) Uani 1.00 d . . .
C(10) C 0.3649(3) 0.1457(2) 0.2572(3) 0.0549(8) Uani 1.00 d . . .
C(11) C 0.4716(2) 0.1959(2) 0.4939(4) 0.070(1) Uani 1.00 d . . .
C(12) C 0.2672(3) 0.1421(2) 0.5165(4) 0.0667(10) Uani 1.00 d . . .
H(1) H -0.1481 -0.0607 0.3799 0.0560 Uiso 1.00 calc . . .
H(2) H -0.3377 0.0073 0.3232 0.0557 Uiso 1.00 calc . . .
H(3) H -0.3539 0.1497 0.1671 0.0549 Uiso 1.00 calc . . .
H(4) H -0.1869 0.2150 0.0395 0.0435 Uiso 1.00 calc . . .
H(5) H 0.0549 -0.0268 0.4920 0.0850 Uiso 1.00 calc . . .
H(6) H 0.1702 -0.0799 0.3979 0.0850 Uiso 1.00 calc . . .
H(7) H 0.0300 -0.1177 0.3699 0.0850 Uiso 1.00 calc . . .
H(8) H 0.2345 0.2953 0.3384 0.0744 Uiso 1.00 calc . . .
H(9) H 0.3026 0.3307 0.4884 0.0744 Uiso 1.00 calc . . .
H(10) H 0.3636 0.3319 0.3225 0.0744 Uiso 1.00 calc . . .
H(11) H 0.4209 0.1784 0.1917 0.0653 Uiso 1.00 calc . . .
H(12) H 0.3909 0.0791 0.2717 0.0653 Uiso 1.00 calc . . .
H(13) H 0.2906 0.1442 0.2037 0.0653 Uiso 1.00 calc . . .
H(14) H 0.4646 0.2236 0.6007 0.0826 Uiso 1.00 calc . . .
H(15) H 0.5231 0.2413 0.4357 0.0826 Uiso 1.00 calc . . .
H(16) H 0.5057 0.1354 0.4981 0.0826 Uiso 1.00 calc . . .
H(17) H 0.2933 0.0749 0.5285 0.0724 Uiso 1.00 calc . . .
H(18) H 0.1924 0.1394 0.4605 0.0724 Uiso 1.00 calc . . .
H(19) H 0.2576 0.1707 0.6152 0.0724 Uiso 1.00 calc . . .

loop_
_atom_site_aniso_label
_atom_site_aniso_U_11
_atom_site_aniso_U_22
_atom_site_aniso_U_33
_atom_site_aniso_U_12
_atom_site_aniso_U_13
_atom_site_aniso_U_23
S(1) 0.0517(4) 0.0639(4) 0.0515(4) -0.0004(4) 0.0170(4) 0.0026(4)
O(1) 0.055(1) 0.067(1) 0.076(1) -0.026(1) 0.001(1) -0.014(1)
O(2) 0.0451(9) 0.054(1) 0.053(1) 0.0086(9) -0.0014(10) 0.0216(9)
N(1) 0.041(1) 0.045(1) 0.037(1) -0.0007(9) 0.0036(9) -0.0057(10)
C(1) 0.0326(9) 0.033(1) 0.028(1) -0.0009(10) -0.003(1) -0.0036(9)
C(2) 0.041(1) 0.037(1) 0.034(1) 0.000(1) -0.002(1) 0.0012(10)
C(3) 0.055(1) 0.045(1) 0.039(1) -0.004(1) 0.007(1) 0.007(1)
C(4) 0.043(1) 0.058(2) 0.045(2) -0.017(1) 0.014(1) -0.007(1)
C(5) 0.033(1) 0.057(2) 0.048(2) 0.000(1) 0.002(1) -0.009(1)
C(6) 0.038(1) 0.041(1) 0.035(1) 0.0020(10) -0.007(1) 0.000(1)
C(7) 0.029(1) 0.038(1) 0.048(1) 0.0043(9) -0.0023(10) 0.011(1)
C(8) 0.070(2) 0.054(2) 0.060(2) 0.004(2) -0.015(2) 0.023(1)
C(9) 0.073(2) 0.043(1) 0.072(2) 0.005(1) 0.014(2) -0.008(2)
C(10) 0.067(2) 0.056(2) 0.042(1) 0.005(2) 0.000(1) -0.015(1)
C(11) 0.048(2) 0.101(3) 0.061(2) -0.010(2) -0.015(1) 0.000(2)
C(12) 0.058(2) 0.076(2) 0.066(2) -0.012(2) 0.022(2) 0.010(2)

loop_
_atom_type_symbol
_atom_type_description
_atom_type_scat_dispersion_real
_atom_type_scat_dispersion_imag
_atom_type_scat_source
C C 0.003 0.002
;International Tables for Crystallography
(1992, Vol. C, Tables 4.2.6.8 and 6.1.1.1)
;
H H 0.000 0.000
;International Tables for Crystallography
(1992, Vol. C, Table 6.1.1.2)
;
N N 0.006 0.003
;International Tables for Crystallography
(1992, Vol. C, Tables 4.2.6.8 and 6.1.1.1)
;
O O 0.011 0.006
;International Tables for Crystallography
(1992, Vol. C, Tables 4.2.6.8 and 6.1.1.1)
;
S S 0.125 0.123
;International Tables for Crystallography
(1992, Vol. C, Tables 4.2.6.8 and 6.1.1.1)
;

loop_
_geom_angle_atom_site_label_1
_geom_angle_atom_site_label_2
_geom_angle_atom_site_label_3
_geom_angle
_geom_angle_site_symmetry_1
_geom_angle_site_symmetry_2
_geom_angle_site_symmetry_3
_geom_angle_publ_flag
C(2) O(2) C(8) 116.5(3) 1_555 1_555 1_555 yes
C(9) N(1) C(10) 108.1(3) 1_555 1_555 1_555 yes
C(9) N(1) C(11) 110.6(3) 1_555 1_555 1_555 yes
C(9) N(1) C(12) 110.2(3) 1_555 1_555 1_555 yes
C(10) N(1) C(11) 108.7(3) 1_555 1_555 1_555 yes
C(10) N(1) C(12) 109.3(3) 1_555 1_555 1_555 yes
C(11) N(1) C(12) 109.9(3) 1_555 1_555 1_555 yes
C(2) C(1) C(6) 118.4(3) 1_555 1_555 1_555 yes
C(2) C(1) C(7) 120.5(3) 1_555 1_555 1_555 yes
C(6) C(1) C(7) 121.1(3) 1_555 1_555 1_555 yes
O(2) C(2) C(1) 115.0(3) 1_555 1_555 1_555 yes
O(2) C(2) C(3) 124.1(3) 1_555 1_555 1_555 yes
C(1) C(2) C(3) 120.9(3) 1_555 1_555 1_555 yes
C(2) C(3) C(4) 119.8(3) 1_555 1_555 1_555 yes
C(2) C(3) H(1) 120.9(3) 1_555 1_555 1_555 no
C(4) C(3) H(1) 119.3(3) 1_555 1_555 1_555 no
C(3) C(4) C(5) 120.2(3) 1_555 1_555 1_555 yes
C(3) C(4) H(2) 122.1(3) 1_555 1_555 1_555 no
C(5) C(4) H(2) 117.7(3) 1_555 1_555 1_555 no
C(4) C(5) C(6) 119.7(3) 1_555 1_555 1_555 yes
C(4) C(5) H(3) 121.7(3) 1_555 1_555 1_555 no
C(6) C(5) H(3) 118.4(3) 1_555 1_555 1_555 no
C(1) C(6) C(5) 121.0(3) 1_555 1_555 1_555 yes
C(1) C(6) H(4) 119.5(3) 1_555 1_555 1_555 no
C(5) C(6) H(4) 119.5(3) 1_555 1_555 1_555 no
S(1) C(7) O(1) 125.4(3) 1_555 1_555 1_555 yes
S(1) C(7) C(1) 116.7(2) 1_555 1_555 1_555 yes
O(1) C(7) C(1) 117.8(3) 1_555 1_555 1_555 yes
O(2) C(8) H(5) 108.6(3) 1_555 1_555 1_555 no
O(2) C(8) H(6) 108.1(3) 1_555 1_555 1_555 no
O(2) C(8) H(7) 107.1(3) 1_555 1_555 1_555 no
H(5) C(8) H(6) 108.3(3) 1_555 1_555 1_555 no
H(5) C(8) H(7) 116.5(4) 1_555 1_555 1_555 no
H(6) C(8) H(7) 108.1(3) 1_555 1_555 1_555 no
N(1) C(9) H(8) 108.4(3) 1_555 1_555 1_555 no
N(1) C(9) H(9) 109.0(4) 1_555 1_555 1_555 no
N(1) C(9) H(10) 111.8(3) 1_555 1_555 1_555 no
H(8) C(9) H(9) 105.8(3) 1_555 1_555 1_555 no
H(8) C(9) H(10) 110.5(4) 1_555 1_555 1_555 no
H(9) C(9) H(10) 111.0(4) 1_555 1_555 1_555 no
N(1) C(10) H(11) 110.5(3) 1_555 1_555 1_555 no
N(1) C(10) H(12) 110.3(3) 1_555 1_555 1_555 no
N(1) C(10) H(13) 110.8(3) 1_555 1_555 1_555 no
H(11) C(10) H(12) 108.2(3) 1_555 1_555 1_555 no
H(11) C(10) H(13) 109.1(4) 1_555 1_555 1_555 no
H(12) C(10) H(13) 107.9(3) 1_555 1_555 1_555 no
N(1) C(11) H(14) 109.5(3) 1_555 1_555 1_555 no
N(1) C(11) H(15) 108.2(3) 1_555 1_555 1_555 no
N(1) C(11) H(16) 113.3(4) 1_555 1_555 1_555 no
H(14) C(11) H(15) 104.9(4) 1_555 1_555 1_555 no
H(14) C(11) H(16) 110.6(4) 1_555 1_555 1_555 no
H(15) C(11) H(16) 109.9(4) 1_555 1_555 1_555 no
N(1) C(12) H(17) 108.9(3) 1_555 1_555 1_555 no
N(1) C(12) H(18) 108.8(3) 1_555 1_555 1_555 no
N(1) C(12) H(19) 112.2(3) 1_555 1_555 1_555 no
H(17) C(12) H(18) 106.2(4) 1_555 1_555 1_555 no
H(17) C(12) H(19) 110.2(4) 1_555 1_555 1_555 no
H(18) C(12) H(19) 110.4(4) 1_555 1_555 1_555 no

loop_
_geom_bond_atom_site_label_1
_geom_bond_atom_site_label_2
_geom_bond_distance
_geom_bond_site_symmetry_1
_geom_bond_site_symmetry_2
_geom_bond_publ_flag
S(1) C(7) 1.704(4) 1_555 1_555 yes
O(1) C(7) 1.237(4) 1_555 1_555 yes
O(2) C(2) 1.379(3) 1_555 1_555 yes
O(2) C(8) 1.420(4) 1_555 1_555 yes
N(1) C(9) 1.494(4) 1_555 1_555 yes
N(1) C(10) 1.495(4) 1_555 1_555 yes
N(1) C(11) 1.484(4) 1_555 1_555 yes
N(1) C(12) 1.493(4) 1_555 1_555 yes
C(1) C(2) 1.401(4) 1_555 1_555 yes
C(1) C(6) 1.383(4) 1_555 1_555 yes
C(1) C(7) 1.505(4) 1_555 1_555 yes
C(2) C(3) 1.381(4) 1_555 1_555 yes
C(3) C(4) 1.386(4) 1_555 1_555 yes
C(3) H(1) 0.988 1_555 1_555 no
C(4) C(5) 1.379(5) 1_555 1_555 yes
C(4) H(2) 0.975 1_555 1_555 no
C(5) C(6) 1.393(4) 1_555 1_555 yes
C(5) H(3) 0.982 1_555 1_555 no
C(6) H(4) 0.990 1_555 1_555 no
C(8) H(5) 0.960 1_555 1_555 no
C(8) H(6) 1.120 1_555 1_555 no
C(8) H(7) 0.960 1_555 1_555 no
C(9) H(8) 0.975 1_555 1_555 no
C(9) H(9) 0.970 1_555 1_555 no
C(9) H(10) 0.912 1_555 1_555 no
C(10) H(11) 0.950 1_555 1_555 no
C(10) H(12) 0.965 1_555 1_555 no
C(10) H(13) 0.954 1_555 1_555 no
C(11) H(14) 0.974 1_555 1_555 no
C(11) H(15) 0.982 1_555 1_555 no
C(11) H(16) 0.912 1_555 1_555 no
C(12) H(17) 0.971 1_555 1_555 no
C(12) H(18) 0.969 1_555 1_555 no
C(12) H(19) 0.921 1_555 1_555 no

loop_
_geom_contact_atom_site_label_1
_geom_contact_atom_site_label_2
_geom_contact_distance
_geom_contact_site_symmetry_1
_geom_contact_site_symmetry_2
_geom_contact_publ_flag
O(1) C(9) 3.375(5) 1_555 1_555 ?
O(1) C(10) 3.407(4) 1_555 1_555 ?
O(1) C(8) 3.499(4) 1_555 4_555 ?
O(1) C(11) 3.544(4) 1_555 3_456 ?
O(2) C(12) 3.523(5) 1_555 2_554 ?
O(2) C(11) 3.593(5) 1_555 2_554 ?
C(3) C(5) 3.561(5) 1_555 2_455 ?
C(4) C(9) 3.566(5) 1_555 4_545 ?
C(8) C(10) 3.331(5) 1_555 2_555 ?

loop_
_geom_torsion_atom_site_label_1
_geom_torsion_atom_site_label_2
_geom_torsion_atom_site_label_3
_geom_torsion_atom_site_label_4
_geom_torsion
_geom_torsion_site_symmetry_1
_geom_torsion_site_symmetry_2
_geom_torsion_site_symmetry_3
_geom_torsion_site_symmetry_4
_geom_torsion_publ_flag
S(1) C(7) C(1) C(2) 94.4(3) 1_555 1_555 1_555 1_555 yes
S(1) C(7) C(1) C(6) -87.2(3) 1_555 1_555 1_555 1_555 yes
O(1) C(7) C(1) C(2) -86.5(4) 1_555 1_555 1_555 1_555 yes
O(1) C(7) C(1) C(6) 91.9(4) 1_555 1_555 1_555 1_555 yes
O(2) C(2) C(1) C(6) -178.2(3) 1_555 1_555 1_555 1_555 yes
O(2) C(2) C(1) C(7) 0.2(4) 1_555 1_555 1_555 1_555 yes
O(2) C(2) C(3) C(4) 178.6(3) 1_555 1_555 1_555 1_555 yes
C(1) C(2) O(2) C(8) 166.7(3) 1_555 1_555 1_555 1_555 yes
C(1) C(2) C(3) C(4) -2.2(5) 1_555 1_555 1_555 1_555 yes
C(1) C(6) C(5) C(4) -1.1(5) 1_555 1_555 1_555 1_555 yes
C(2) C(1) C(6) C(5) -0.9(4) 1_555 1_555 1_555 1_555 yes
C(2) C(3) C(4) C(5) 0.2(5) 1_555 1_555 1_555 1_555 yes
C(3) C(2) O(2) C(8) -14.1(4) 1_555 1_555 1_555 1_555 yes
C(3) C(2) C(1) C(6) 2.6(4) 1_555 1_555 1_555 1_555 yes
C(3) C(2) C(1) C(7) -179.0(3) 1_555 1_555 1_555 1_555 yes
C(3) C(4) C(5) C(6) 1.5(5) 1_555 1_555 1_555 1_555 yes
C(5) C(6) C(1) C(7) -179.3(3) 1_555 1_555 1_555 1_555 yes
